data_4101251
loop_
_publ_author_name
'Evans, Nicholas R'
'Sudha Devi, Lekshmi'
'Mak, Chris S K'
'Watkins, Scott E'
'Pascu, Sofia I'
'K\"ohler, Anna'
'Friend, Richard H'
'Williams, Charlotte K'
'Holmes, Andrew B'

_publ_section_title
;
 Triplet energy back transfer in conjugated polymers with pendant
 phosphorescent iridium complexes.
;
_journal_issue 20
_journal_name_full 'Journal of the American Chemical Society'
_journal_page_first 6647
_journal_page_last 6656
_journal_paper_doi 10.1021/ja0584267
_journal_volume 128
_journal_year 2006
_chemical_absolute_configuration ad
_chemical_compound_source
;
?
;
_chemical_formula_moiety ' C31 H23 Ir N2 O2 S2, C4 H10 O '
_chemical_formula_sum 'C35 H33 Ir N2 O3 S2'
_chemical_formula_weight 786.01
_chemical_name_systematic
;
?
;
_space_group_IT_number 29
_symmetry_cell_setting orthorhombic
_symmetry_space_group_name_Hall 'P 2c -2ac'
_symmetry_space_group_name_H-M 'P c a 21'
_atom_sites_solution_hydrogens geom
_atom_sites_solution_primary direct
_cell_angle_alpha 90
_cell_angle_beta 90
_cell_angle_gamma 90
_cell_formula_units_Z 4
_cell_length_a 12.6135(2)
_cell_length_b 14.2569(2)
_cell_length_c 18.0180(3)
_cell_measurement_reflns_used 27142
_cell_measurement_temperature 180
_cell_measurement_theta_max 27
_cell_measurement_theta_min 5
_cell_volume 3240.17(9)
_computing_cell_refinement
;
  Denzo/Scalepack (Otwinowski & Minor, 1996)
;
_computing_data_collection
;
  COLLECT (Nonius BV, 1997)
;
_computing_data_reduction
;
  Denzo/Scalepack (Otwinowski & Minor, 1996)
;
_computing_molecular_graphics
;
  CAMERON (Watkin et al 1996)
;
_computing_publication_material
;
  CRYSTALS (Watkin et al 2001)
;
_computing_structure_refinement
;
  CRYSTALS (Watkin et al 2001)
;
_computing_structure_solution
;
  SIR92 (Altomare et al, 1994)
;
_diffrn_ambient_temperature 180
_diffrn_measured_fraction_theta_full 0.991
_diffrn_measured_fraction_theta_max 0.989
_diffrn_measurement_device_type
;
Nonius Kappa CCD
;
_diffrn_measurement_method \w
_diffrn_radiation_monochromator graphite
_diffrn_radiation_type 'Mo K\a'
_diffrn_radiation_wavelength 0.71073
_diffrn_reflns_av_R_equivalents 0.03
_diffrn_reflns_limit_h_max 16
_diffrn_reflns_limit_h_min -15
_diffrn_reflns_limit_k_max 18
_diffrn_reflns_limit_k_min -18
_diffrn_reflns_limit_l_max 23
_diffrn_reflns_limit_l_min -18
_diffrn_reflns_number 27296
_diffrn_reflns_theta_full 26.550
_diffrn_reflns_theta_max 27.092
_diffrn_reflns_theta_min 5.113
_diffrn_standards_decay_% 0.00
_diffrn_standards_interval_count 0
_diffrn_standards_interval_time 0
_diffrn_standards_number 0
_exptl_absorpt_coefficient_mu 4.287
_exptl_absorpt_correction_T_max 0.810
_exptl_absorpt_correction_T_min 0.714
_exptl_absorpt_correction_type multi-scan
_exptl_absorpt_process_details
;
multi-scan from symmetry-related measurements
  Sortav (Blessing 1995)
;
_exptl_crystal_colour ' orange '
_exptl_crystal_density_diffrn 1.611
_exptl_crystal_description ' plate '
_exptl_crystal_F_000 1560.000
_exptl_crystal_size_max 0.32
_exptl_crystal_size_mid 0.12
_exptl_crystal_size_min 0.05
_refine_diff_density_max 1.06
_refine_diff_density_min -1.48
_refine_ls_abs_structure_details 'Flack, 3011 Friedel-pairs'
_refine_ls_abs_structure_Flack -0.015(6)
_refine_ls_extinction_method None
_refine_ls_goodness_of_fit_ref 0.8464
_refine_ls_hydrogen_treatment mixed
_refine_ls_matrix_type full
_refine_ls_number_parameters 389
_refine_ls_number_reflns 5758
_refine_ls_number_restraints 1
_refine_ls_R_factor_all 0.0263
_refine_ls_R_factor_gt 0.0204
_refine_ls_shift/su_max 0.001083
_refine_ls_structure_factor_coef F
_refine_ls_weighting_details
;
  Method, part 1, Chebychev polynomial, (Watkin, 1994, Prince, 1982)
  [weight] = 1.0/[A~0~*T~0~(x)+A~1~*T~1~(x) ... +A~n-1~]*T~n-1~(x)]
  where A~i~ are the Chebychev coefficients listed below and x= Fcalc/Fmax
  Method = Robust Weighting (Prince, 1982)
  W = [weight] * [1-(deltaF/6*sigmaF)^2]^2
  A~i~ are:
  2.51 0.116 2.17
;
_refine_ls_weighting_scheme calc
_refine_ls_wR_factor_all 0.0321
_refine_ls_wR_factor_gt 0.0285
_refine_ls_wR_factor_ref 0.0285
_reflns_limit_h_max 16
_reflns_limit_h_min 0
_reflns_limit_k_max 18
_reflns_limit_k_min 0
_reflns_limit_l_max 23
_reflns_limit_l_min -18
_reflns_number_gt 5758
_reflns_number_total 6707
_reflns_threshold_expression I>3.00u(I)
_cod_data_source_file ja0584267.2.cif
_cod_data_source_block 13
_cod_depositor_comments
;
The following automatic conversions were performed:
'_symmetry_cell_setting' value 'Orthorhombic' changed to 'orthorhombic'
according to '/home/saulius/struct/CIF-dictionaries/cif_core.dic'
dictionary named 'cif_core.dic' version 2.4.1 from 2010-06-29.

Automatic conversion script
Id: cif_fix_enum 1527 2010-12-29 10:47:43Z saulius 
;
_cod_original_sg_symbol_H-M 'P c a 21 '
_cod_original_formula_sum ' C35 H33 Ir1 N2 O3 S2 '
_cod_database_code 4101251

loop_
_symmetry_equiv_pos_as_xyz
x,y,z
-x+1/2,y,z+1/2
x+1/2,-y,z
-x,-y,z+1/2

loop_
_atom_site_label
_atom_site_type_symbol
_atom_site_fract_x
_atom_site_fract_y
_atom_site_fract_z
_atom_site_U_iso_or_equiv
_atom_site_occupancy
_atom_site_adp_type
Ir1 Ir 0.735381(8) 0.245188(5) 0.24140(6) 0.0229 1.0000 Uani
S1 S 0.6821(1) 0.46585(7) 0.06814(7) 0.0482 1.0000 Uani
S2 S 0.7912(1) -0.00337(7) 0.09358(7) 0.0485 1.0000 Uani
N1 N 0.8455(2) 0.35034(16) 0.2361(2) 0.0314 1.0000 Uani
N2 N 0.6272(2) 0.13751(16) 0.2469(2) 0.0285 1.0000 Uani
O1 O 0.8152(2) 0.17423(19) 0.32852(15) 0.0304 1.0000 Uani
O2 O 0.6542(2) 0.3280(2) 0.32068(15) 0.0311 1.0000 Uani
O3 O 0.7521(6) 0.7416(6) 0.3608(7) 0.1340 1.0000 Uani
C1 C 0.6730(4) 0.3204(3) 0.1589(2) 0.0277 1.0000 Uani
C2 C 0.5820(3) 0.3134(2) 0.1106(2) 0.0349 1.0000 Uani
C3 C 0.5003(4) 0.2467(2) 0.1099(3) 0.0401 1.0000 Uani
C4 C 0.4176(6) 0.2530(3) 0.0586(4) 0.0614 1.0000 Uani
C5 C 0.4192(5) 0.3248(4) 0.0049(3) 0.0650 1.0000 Uani
C6 C 0.4993(5) 0.3909(4) 0.0036(3) 0.0579 1.0000 Uani
C7 C 0.5777(4) 0.3867(3) 0.0567(2) 0.0419 1.0000 Uani
C8 C 0.7309(3) 0.4002(3) 0.1422(2) 0.0319 1.0000 Uani
C9 C 0.8262(3) 0.4185(2) 0.1839(2) 0.0353 1.0000 Uani
C10 C 0.8954(4) 0.4941(3) 0.1764(3) 0.0500 1.0000 Uani
C11 C 0.9834(4) 0.4997(3) 0.2207(3) 0.0539 1.0000 Uani
C12 C 1.0021(4) 0.4301(3) 0.2732(3) 0.0537 1.0000 Uani
C13 C 0.9319(3) 0.3566(3) 0.2788(2) 0.0399 1.0000 Uani
C14 C 0.7967(4) 0.1583(3) 0.1662(2) 0.0300 1.0000 Uani
C15 C 0.8866(3) 0.1591(3) 0.1147(2) 0.0351 1.0000 Uani
C16 C 0.9644(4) 0.2277(3) 0.1045(3) 0.0439 1.0000 Uani
C17 C 1.0451(4) 0.2115(4) 0.0530(3) 0.0596 1.0000 Uani
C18 C 1.0465(5) 0.1300(5) 0.0104(3) 0.0687 1.0000 Uani
C19 C 0.9712(5) 0.0619(4) 0.0196(3) 0.0634 1.0000 Uani
C20 C 0.8915(4) 0.0745(3) 0.0722(2) 0.0439 1.0000 Uani
C21 C 0.7400(4) 0.0757(3) 0.1581(3) 0.0351 1.0000 Uani
C22 C 0.6473(3) 0.0614(2) 0.2027(2) 0.0316 1.0000 Uani
C23 C 0.5797(4) -0.0159(3) 0.2034(2) 0.0433 1.0000 Uani
C24 C 0.4940(4) -0.0172(3) 0.2503(4) 0.0517 1.0000 Uani
C25 C 0.4766(4) 0.0583(4) 0.2961(3) 0.0512 1.0000 Uani
C26 C 0.5429(4) 0.1344(3) 0.2925(2) 0.0398 1.0000 Uani
C27 C 0.8655(4) 0.1308(3) 0.4493(2) 0.0451 1.0000 Uani
C28 C 0.7999(3) 0.1903(2) 0.3972(2) 0.0313 1.0000 Uani
C29 C 0.7321(4) 0.2569(2) 0.4287(3) 0.0386 1.0000 Uani
C30 C 0.6659(3) 0.3201(2) 0.3911(2) 0.0315 1.0000 Uani
C31 C 0.5996(5) 0.3859(4) 0.4369(3) 0.0477 1.0000 Uani
C32 C 0.7987(6) 0.5771(7) 0.3667(5) 0.1060 1.0000 Uani
C33 C 0.7970(9) 0.6590(8) 0.3217(6) 0.1185 1.0000 Uani
C34 C 0.709(1) 0.8244(11) 0.3273(8) 0.1432 1.0000 Uani
C35 C 0.6883(7) 0.8964(8) 0.3791(5) 0.1069 1.0000 Uani
H31 H 0.5013 0.1939 0.1464 0.0482 1.0000 Uiso
H41 H 0.3577 0.2071 0.0601 0.0736 1.0000 Uiso
H51 H 0.3615 0.3279 -0.0330 0.0780 1.0000 Uiso
H61 H 0.5002 0.4411 -0.0352 0.0695 1.0000 Uiso
H101 H 0.8809 0.5440 0.1387 0.0600 1.0000 Uiso
H111 H 1.0338 0.5534 0.2153 0.0646 1.0000 Uiso
H121 H 1.0655 0.4335 0.3064 0.0644 1.0000 Uiso
H131 H 0.9459 0.3062 0.3161 0.0479 1.0000 Uiso
H161 H 0.9623 0.2874 0.1335 0.0527 1.0000 Uiso
H171 H 1.1027 0.2590 0.0467 0.0716 1.0000 Uiso
H181 H 1.1035 0.1211 -0.0275 0.0824 1.0000 Uiso
H191 H 0.9734 0.0035 -0.0112 0.0761 1.0000 Uiso
H231 H 0.5936 -0.0703 0.1697 0.0519 1.0000 Uiso
H241 H 0.4450 -0.0723 0.2512 0.0620 1.0000 Uiso
H251 H 0.4160 0.0577 0.3318 0.0614 1.0000 Uiso
H261 H 0.5281 0.1896 0.3251 0.0477 1.0000 Uiso
H271 H 0.8486 0.1479 0.5018 0.0541 1.0000 Uiso
H272 H 0.9426 0.1421 0.4395 0.0541 1.0000 Uiso
H273 H 0.8489 0.0631 0.4409 0.0541 1.0000 Uiso
H291 H 0.7306 0.2597 0.4842 0.0463 1.0000 Uiso
H311 H 0.6139 0.3747 0.4907 0.0573 1.0000 Uiso
H312 H 0.6180 0.4522 0.4240 0.0573 1.0000 Uiso
H313 H 0.5229 0.3746 0.4263 0.0573 1.0000 Uiso
H321 H 0.8296 0.5238 0.3378 0.1272 1.0000 Uiso
H322 H 0.8430 0.5889 0.4118 0.1272 1.0000 Uiso
H323 H 0.7248 0.5610 0.3821 0.1272 1.0000 Uiso
H331 H 0.8713 0.6740 0.3063 0.1422 1.0000 Uiso
H332 H 0.7530 0.6461 0.2767 0.1422 1.0000 Uiso
H341 H 0.7606 0.8484 0.2897 0.1719 1.0000 Uiso
H342 H 0.6410 0.8075 0.3020 0.1719 1.0000 Uiso
H351 H 0.6584 0.9522 0.3528 0.1283 1.0000 Uiso
H352 H 0.7558 0.9145 0.4045 0.1283 1.0000 Uiso
H353 H 0.6361 0.8735 0.4168 0.1283 1.0000 Uiso

loop_
_atom_site_aniso_label
_atom_site_aniso_U_11
_atom_site_aniso_U_22
_atom_site_aniso_U_33
_atom_site_aniso_U_23
_atom_site_aniso_U_13
_atom_site_aniso_U_12
Ir1 0.02495(8) 0.02216(6) 0.02154(8) 0.0009(1) 0.0008(2) 0.00388(3)
S1 0.0621(7) 0.0419(5) 0.0406(6) 0.0190(4) 0.0062(5) 0.0111(5)
S2 0.0552(6) 0.0442(5) 0.0461(6) -0.0198(4) -0.0071(5) 0.0165(4)
N1 0.0319(15) 0.027(1) 0.0347(16) 0.0031(16) 0.0019(19) 0.0019(8)
N2 0.0284(13) 0.028(1) 0.0288(16) 0.0023(16) -0.0012(18) -0.0022(8)
O1 0.0368(17) 0.0293(13) 0.0251(14) 0.000(1) -0.0013(12) 0.0062(11)
O2 0.0365(17) 0.0316(14) 0.0252(14) -0.0005(11) 0.0051(13) 0.0090(11)
O3 0.094(5) 0.228(14) 0.081(8) 0.023(4) 0.022(3) 0.066(5)
C1 0.029(2) 0.0247(17) 0.029(2) 0.0002(14) 0.0094(16) 0.0087(14)
C2 0.046(2) 0.0287(16) 0.030(2) -0.0005(14) -0.0005(17) 0.0114(14)
C3 0.042(3) 0.038(2) 0.041(3) -0.0028(14) -0.014(2) 0.0113(14)
C4 0.054(4) 0.057(3) 0.072(4) -0.005(2) -0.030(3) 0.0103(19)
C5 0.072(4) 0.067(3) 0.057(3) 0.001(2) -0.035(3) 0.025(3)
C6 0.079(4) 0.053(3) 0.043(3) 0.0088(19) -0.018(2) 0.025(2)
C7 0.051(3) 0.044(2) 0.030(2) 0.0109(18) -0.002(2) 0.0150(19)
C8 0.038(2) 0.0294(18) 0.028(2) 0.0087(14) 0.0077(15) 0.0099(14)
C9 0.034(2) 0.0354(17) 0.036(2) 0.0044(14) 0.0052(17) 0.0047(14)
C10 0.056(3) 0.041(2) 0.053(3) 0.0117(19) 0.019(2) -0.0081(17)
C11 0.049(3) 0.049(3) 0.063(4) -0.0007(19) 0.014(2) -0.0189(19)
C12 0.045(3) 0.059(3) 0.056(3) -0.003(2) -0.001(2) -0.016(2)
C13 0.035(2) 0.045(2) 0.040(2) 0.0026(17) 0.0035(19) -0.0013(15)
C14 0.030(2) 0.0338(19) 0.026(2) -0.0045(14) -0.0007(17) 0.0105(15)
C15 0.031(2) 0.047(2) 0.027(2) 0.0032(15) 0.0019(16) 0.0224(15)
C16 0.038(2) 0.054(2) 0.040(3) 0.007(2) 0.0077(19) 0.013(2)
C17 0.045(3) 0.078(4) 0.056(3) 0.016(3) 0.016(2) 0.012(2)
C18 0.054(3) 0.111(5) 0.041(3) -0.010(3) 0.014(2) 0.039(3)
C19 0.054(3) 0.088(4) 0.048(3) -0.020(3) 0.004(2) 0.033(3)
C20 0.046(3) 0.056(2) 0.029(2) -0.0079(16) -0.0034(19) 0.0247(19)
C21 0.044(2) 0.0292(18) 0.033(2) -0.0074(15) -0.0085(17) 0.0104(14)
C22 0.035(2) 0.0291(16) 0.0302(19) -0.0029(13) -0.0095(16) -0.0012(13)
C23 0.052(3) 0.040(2) 0.038(2) -0.0033(16) -0.016(2) -0.0101(17)
C24 0.054(2) 0.056(2) 0.045(3) 0.008(2) -0.007(3) -0.0246(17)
C25 0.046(3) 0.071(3) 0.037(2) 0.0041(19) 0.000(2) -0.026(2)
C26 0.041(2) 0.046(2) 0.032(2) 0.0012(15) 0.0001(18) -0.0062(16)
C27 0.054(3) 0.046(2) 0.034(2) 0.0097(16) -0.008(2) 0.0105(18)
C28 0.035(2) 0.0277(15) 0.031(2) 0.0019(13) -0.0032(16) -0.0024(13)
C29 0.049(3) 0.040(2) 0.027(3) 0.0010(13) 0.0036(17) 0.0068(15)
C30 0.037(2) 0.0288(16) 0.029(2) -0.0036(13) 0.0081(16) 0.0007(13)
C31 0.057(3) 0.055(3) 0.031(3) -0.001(2) 0.006(2) 0.023(2)
C32 0.072(5) 0.152(8) 0.094(6) -0.001(5) 0.016(5) 0.030(5)
C33 0.114(7) 0.134(7) 0.107(7) -0.028(6) 0.048(6) -0.029(6)
C34 0.100(8) 0.204(13) 0.13(1) 0.07(1) -0.032(8) -0.060(8)
C35 0.073(5) 0.171(9) 0.077(5) 0.025(5) -0.013(4) 0.007(5)

loop_
_atom_type_symbol
_atom_type_scat_dispersion_real
_atom_type_scat_dispersion_imag
_atom_type_scat_Cromer_Mann_a1
_atom_type_scat_Cromer_Mann_b1
_atom_type_scat_Cromer_Mann_a2
_atom_type_scat_Cromer_Mann_b2
_atom_type_scat_Cromer_Mann_a3
_atom_type_scat_Cromer_Mann_b3
_atom_type_scat_Cromer_Mann_a4
_atom_type_scat_Cromer_Mann_b4
_atom_type_scat_Cromer_Mann_c
_atom_type_scat_source
'C   ' 0.0033 0.0016 2.3100 20.8439 1.0200 10.2075 1.5886 0.5687 0.8650 51.6512 0.2156 International_Tables_Vol_IV_Table_2.2B
'H   ' 0.0000 0.0000 0.4930 10.5109 0.3229 26.1257 0.1402 3.1424 0.0408 57.7998 0.0030 International_Tables_Vol_IV_Table_2.2B
'Ir  ' -1.4442 7.9887 27.3049 1.5928 16.7296 8.8655 15.6115 0.4179 5.8338 45.0011 11.4722 International_Tables_Vol_IV_Table_2.2B
'N   ' 0.0061 0.0033 12.2126 0.0057 3.1322 9.8933 2.0125 28.9975 1.1663 0.5826 -11.5290 International_Tables_Vol_IV_Table_2.2B
'O   ' 0.0106 0.0060 3.0485 13.2771 2.2868 5.7011 1.5463 0.3239 0.8670 32.9089 0.2508 International_Tables_Vol_IV_Table_2.2B
'S   ' 0.1246 0.1234 6.9053 1.4679 5.2034 22.2151 1.4379 0.2536 1.5863 56.1720 0.8669 International_Tables_Vol_IV_Table_2.2B

loop_
_geom_angle_atom_site_label_1
_geom_angle_atom_site_label_2
_geom_angle_atom_site_label_3
_geom_angle
_geom_angle_publ_flag
C14 Ir1 C1 88.91(18) yes
C14 Ir1 O2 173.41(16) yes
C1 Ir1 O2 90.69(12) yes
C14 Ir1 O1 91.27(12) yes
C1 Ir1 O1 174.22(15) yes
O2 Ir1 O1 89.79(12) yes
C14 Ir1 N2 79.99(17) yes
C1 Ir1 N2 100.11(16) yes
O2 Ir1 N2 93.61(13) yes
O1 Ir1 N2 85.61(13) yes
C14 Ir1 N1 99.22(16) yes
C1 Ir1 N1 80.74(16) yes
O2 Ir1 N1 87.21(13) yes
O1 Ir1 N1 93.53(13) yes
N2 Ir1 N1 178.81(9) yes
C8 S1 C7 90.6(2) yes
C21 S2 C20 90.3(2) yes
C13 N1 C9 119.4(3) yes
C13 N1 Ir1 125.1(3) yes
C9 N1 Ir1 115.4(3) yes
C26 N2 C22 118.4(3) yes
C26 N2 Ir1 125.4(3) yes
C22 N2 Ir1 116.1(2) yes
C28 O1 Ir1 124.2(2) yes
C30 O2 Ir1 124.2(2) yes
C34 O3 C33 126.7(14) yes
C8 C1 C2 110.2(4) yes
C8 C1 Ir1 113.3(3) yes
C2 C1 Ir1 136.5(3) yes
C7 C2 C3 117.5(4) yes
C7 C2 C1 112.9(4) yes
C3 C2 C1 129.6(4) yes
H31 C3 C4 119.608 no
H31 C3 C2 119.608 no
C4 C3 C2 120.8(4) yes
H41 C4 C5 120.316 no
H41 C4 C3 120.316 no
C5 C4 C3 119.4(6) yes
H51 C5 C6 119.395 no
H51 C5 C4 119.395 no
C6 C5 C4 121.2(5) yes
H61 C6 C7 120.555 no
H61 C6 C5 120.555 no
C7 C6 C5 118.9(4) yes
C6 C7 S1 126.5(4) yes
C6 C7 C2 122.1(5) yes
S1 C7 C2 111.3(3) yes
C9 C8 C1 118.3(4) yes
C9 C8 S1 126.7(3) yes
C1 C8 S1 114.9(3) yes
C10 C9 N1 120.2(4) yes
C10 C9 C8 127.7(4) yes
N1 C9 C8 112.2(3) yes
H101 C10 C11 120.139 no
H101 C10 C9 120.139 no
C11 C10 C9 119.7(4) yes
H111 C11 C12 120.245 no
H111 C11 C10 120.245 no
C12 C11 C10 119.5(4) yes
H121 C12 C13 120.540 no
H121 C12 C11 120.539 no
C13 C12 C11 118.9(4) yes
H131 C13 N1 118.879 no
H131 C13 C12 118.879 no
N1 C13 C12 122.2(4) yes
C21 C14 C15 109.8(3) yes
C21 C14 Ir1 113.5(3) yes
C15 C14 Ir1 136.6(3) yes
C20 C15 C16 119.3(4) yes
C20 C15 C14 111.5(4) yes
C16 C15 C14 129.2(4) yes
H161 C16 C17 120.519 no
H161 C16 C15 120.519 no
C17 C16 C15 119.0(5) yes
H171 C17 C18 119.577 no
H171 C17 C16 119.576 no
C18 C17 C16 120.8(5) yes
H181 C18 C19 119.440 no
H181 C18 C17 119.439 no
C19 C18 C17 121.1(5) yes
H191 C19 C20 120.280 no
H191 C19 C18 120.281 no
C20 C19 C18 119.4(5) yes
S2 C20 C19 126.7(4) yes
S2 C20 C15 113.0(3) yes
C19 C20 C15 120.3(5) yes
C22 C21 C14 118.9(4) yes
C22 C21 S2 125.7(3) yes
C14 C21 S2 115.4(3) yes
C23 C22 N2 120.5(4) yes
C23 C22 C21 128.1(4) yes
N2 C22 C21 111.4(3) yes
H231 C23 C24 120.062 no
H231 C23 C22 120.062 no
C24 C23 C22 119.9(4) yes
H241 C24 C25 120.489 no
H241 C24 C23 120.489 no
C25 C24 C23 119.0(4) yes
H251 C25 C26 120.193 no
H251 C25 C24 120.193 no
C26 C25 C24 119.6(4) yes
H261 C26 N2 118.761 no
H261 C26 C25 118.761 no
N2 C26 C25 122.5(4) yes
H273 C27 H272 109.476 no
H273 C27 H271 109.476 no
H272 C27 H271 109.476 no
H273 C27 C28 109.467 no
H272 C27 C28 109.467 no
H271 C27 C28 109.467 no
C29 C28 O1 127.6(4) yes
C29 C28 C27 117.7(4) yes
O1 C28 C27 114.8(3) yes
H291 C29 C30 116.446 no
H291 C29 C28 116.446 no
C30 C29 C28 127.1(5) yes
C31 C30 O2 115.1(3) yes
C31 C30 C29 117.8(4) yes
O2 C30 C29 127.1(4) yes
H313 C31 H312 109.476 no
H313 C31 H311 109.476 no
H312 C31 H311 109.475 no
H313 C31 C30 109.467 no
H312 C31 C30 109.466 no
H311 C31 C30 109.467 no
H323 C32 H322 109.477 no
H323 C32 H321 109.477 no
H322 C32 H321 109.475 no
H323 C32 C33 109.466 no
H322 C32 C33 109.466 no
H321 C32 C33 109.466 no
H332 C33 H331 109.467 no
H332 C33 C32 108.641 no
H331 C33 C32 108.640 no
H332 C33 O3 108.642 no
H331 C33 O3 108.642 no
C32 C33 O3 112.8(8) yes
H342 C34 H341 109.466 no
H342 C34 C35 108.601 no
H341 C34 C35 108.601 no
H342 C34 O3 108.598 no
H341 C34 O3 108.598 no
C35 C34 O3 112.9(11) yes
H353 C35 H352 109.477 no
H353 C35 H351 109.475 no
H352 C35 H351 109.476 no
H353 C35 C34 109.467 no
H352 C35 C34 109.467 no
H351 C35 C34 109.466 no

loop_
_geom_bond_atom_site_label_1
_geom_bond_atom_site_label_2
_geom_bond_distance
_geom_bond_publ_flag
Ir1 C14 1.992(4) yes
Ir1 C1 1.994(4) yes
Ir1 O2 2.117(3) yes
Ir1 O1 2.121(3) yes
Ir1 N2 2.057(2) yes
Ir1 N1 2.046(3) yes
S1 C8 1.742(4) yes
S1 C7 1.746(6) yes
S2 C21 1.744(4) yes
S2 C20 1.727(5) yes
N1 C13 1.336(5) yes
N1 C9 1.374(5) yes
N2 C26 1.344(5) yes
N2 C22 1.369(4) yes
O1 C28 1.274(5) yes
O2 C30 1.282(5) yes
O3 C34 1.434(15) yes
O3 C33 1.484(14) yes
C1 C8 1.385(5) yes
C1 C2 1.444(6) yes
C2 C7 1.428(6) yes
C2 C3 1.402(6) yes
C3 H31 1.000 no
C3 C4 1.396(7) yes
C4 H41 1.000 no
C4 C5 1.409(8) yes
C5 H51 1.000 no
C5 C6 1.382(9) yes
C6 H61 1.000 no
C6 C7 1.377(7) yes
C8 C9 1.441(6) yes
C9 C10 1.394(5) yes
C10 H101 1.000 no
C10 C11 1.369(7) yes
C11 H111 1.000 no
C11 C12 1.391(7) yes
C12 H121 1.000 no
C12 C13 1.375(6) yes
C13 H131 1.000 no
C14 C21 1.385(6) yes
C14 C15 1.466(6) yes
C15 C20 1.429(5) yes
C15 C16 1.398(7) yes
C16 H161 1.000 no
C16 C17 1.396(7) yes
C17 H171 1.000 no
C17 C18 1.393(9) yes
C18 H181 1.000 no
C18 C19 1.368(9) yes
C19 H191 1.000 no
C19 C20 1.393(6) yes
C21 C22 1.432(6) yes
C22 C23 1.394(5) yes
C23 H231 1.000 no
C23 C24 1.373(8) yes
C24 H241 1.000 no
C24 C25 1.373(7) yes
C25 H251 1.000 no
C25 C26 1.372(6) yes
C26 H261 1.000 no
C27 H273 1.000 no
C27 H272 1.000 no
C27 H271 1.000 no
C27 C28 1.511(5) yes
C28 C29 1.398(6) yes
C29 H291 1.000 no
C29 C30 1.404(6) yes
C30 C31 1.503(6) yes
C31 H313 1.000 no
C31 H312 1.000 no
C31 H311 1.000 no
C32 H323 1.000 no
C32 H322 1.000 no
C32 H321 1.000 no
C32 C33 1.422(14) yes
C33 H332 1.000 no
C33 H331 1.000 no
C34 H342 1.000 no
C34 H341 1.000 no
C34 C35 1.412(18) yes
C35 H353 1.000 no
C35 H352 1.000 no
C35 H351 1.000 no
